data_7241208
loop_
_publ_author_name
'Hammer, Arden C.'
'Jia, Xiwen'
'Zeller, Matthias'
'Coughlin, Ezra John'
'Zhang, Weiguo'
'Oertel, Catherine M.'

_publ_section_title
;
 Ligand Geometry Directs the Packing and Symmetry of One-Dimensional
 Helical Motifs in Lead Oxide Naphthoates and Biphenylcarboxylates
;
_journal_name_full CrystEngComm
_journal_paper_doi 10.1039/D0CE01150A
_journal_year 2020
_chemical_formula_sum 'C176 H112 O41.42 Pb16'
_chemical_formula_weight 6204.39
_space_group_crystal_system monoclinic
_space_group_IT_number 15
_space_group_name_Hall '-C 2yc'
_space_group_name_H-M_alt 'C 1 2/c 1'
_atom_sites_solution_hydrogens mixed
_atom_sites_solution_primary direct
_atom_sites_solution_secondary difmap
_audit_creation_method SHELXL-2016/6
_audit_update_record
;
2019-11-22 deposited with the CCDC.	2020-09-10 downloaded from the CCDC.
;
_cell_angle_alpha 90
_cell_angle_beta 127.8392(16)
_cell_angle_gamma 90
_cell_formula_units_Z 2
_cell_length_a 35.3686(18)
_cell_length_b 10.8690(5)
_cell_length_c 27.3181(13)
_cell_measurement_reflns_used 9088
_cell_measurement_temperature 150(2)
_cell_measurement_theta_max 42.8911
_cell_measurement_theta_min 2.9178
_cell_volume 8293.5(7)
_computing_cell_refinement 'SAINT V8.37A (Bruker, 2016)'
_computing_data_collection 'Apex3 v2016.9-0 (Bruker, 2016)'
_computing_data_reduction 'SAINT V8.37A (Bruker, 2016)'
_computing_structure_refinement
;  
SHELXL-2016/6 (Sheldrick, 2015, 2016), 
SHELXLE Rev714 (H\"ubschle et al., 2011)
;
_computing_structure_solution 'SHELXS-97 (Sheldrick, 2008)'
_diffrn_ambient_temperature 150(2)
_diffrn_measured_fraction_theta_full 0.997
_diffrn_measured_fraction_theta_max 0.998
_diffrn_measurement_device_type 'Bruker AXS D8 Quest CMOS diffractometer'
_diffrn_measurement_method 'omega and phi scans'
_diffrn_radiation_monochromator 'Triumph curved graphite crystal'
_diffrn_radiation_type MoK\a
_diffrn_radiation_wavelength 0.71073
_diffrn_reflns_av_R_equivalents 0.0333
_diffrn_reflns_av_unetI/netI 0.0250
_diffrn_reflns_Laue_measured_fraction_full 0.997
_diffrn_reflns_Laue_measured_fraction_max 0.998
_diffrn_reflns_limit_h_max 50
_diffrn_reflns_limit_h_min -50
_diffrn_reflns_limit_k_max 15
_diffrn_reflns_limit_k_min -15
_diffrn_reflns_limit_l_max 39
_diffrn_reflns_limit_l_min -39
_diffrn_reflns_number 60989
_diffrn_reflns_point_group_measured_fraction_full 0.997
_diffrn_reflns_point_group_measured_fraction_max 0.998
_diffrn_reflns_theta_full 25.242
_diffrn_reflns_theta_max 30.508
_diffrn_reflns_theta_min 3.050
_diffrn_source 'sealed tube X-ray source'
_exptl_absorpt_coefficient_mu 16.250
_exptl_absorpt_correction_T_max 0.1081
_exptl_absorpt_correction_T_min 0.0365
_exptl_absorpt_correction_type multi-scan
_exptl_absorpt_process_details
;
 SADABS 2016/2: Krause, L., Herbst-Irmer, R., Sheldrick G.M. & Stalke D.,
 J. Appl. Cryst. 48 (2015) 3-10
;
_exptl_crystal_colour colourless
_exptl_crystal_density_diffrn 2.485
_exptl_crystal_description block
_exptl_crystal_F_000 5623
_exptl_crystal_size_max 0.260
_exptl_crystal_size_mid 0.140
_exptl_crystal_size_min 0.120
_refine_diff_density_max 3.163
_refine_diff_density_min -1.351
_refine_diff_density_rms 0.152
_refine_ls_extinction_method none
_refine_ls_goodness_of_fit_ref 1.123
_refine_ls_hydrogen_treatment mixed
_refine_ls_matrix_type full
_refine_ls_number_parameters 539
_refine_ls_number_reflns 12660
_refine_ls_number_restraints 3
_refine_ls_restrained_S_all 1.123
_refine_ls_R_factor_all 0.0275
_refine_ls_R_factor_gt 0.0235
_refine_ls_shift/su_max 0.002
_refine_ls_shift/su_mean 0.000
_refine_ls_structure_factor_coef Fsqd
_refine_ls_weighting_details 'w=1/[\s^2^(Fo^2^)+(0.0134P)^2^+64.6381P] where P=(Fo^2^+2Fc^2^)/3'
_refine_ls_weighting_scheme calc
_refine_ls_wR_factor_gt 0.0528
_refine_ls_wR_factor_ref 0.0541
_reflns_Friedel_coverage 0.000
_reflns_number_gt 11570
_reflns_number_total 12660
_reflns_threshold_expression 'I > 2\s(I)'
_cod_data_source_file d0ce01150a2.cif
_cod_data_source_block lead_oxide_2-naphthoate_hydrate(2)
_cod_original_sg_symbol_H-M 'C 2/c'
_cod_database_code 7241208
_shelx_shelxl_version_number 2016/6
_shelx_space_group_comment
;
The symmetry employed for this shelxl refinement is uniquely defined
by the following loop, which should always be used as a source of
symmetry information in preference to the above space-group names.
They are only intended as comments.
;
_shelx_estimated_absorpt_t_min 0.101
_shelx_estimated_absorpt_t_max 0.246

loop_
_space_group_symop_operation_xyz
'x, y, z'
'-x, y, -z+1/2'
'x+1/2, y+1/2, z'
'-x+1/2, y+1/2, -z+1/2'
'-x, -y, -z'
'x, -y, z-1/2'
'-x+1/2, -y+1/2, -z'
'x+1/2, -y+1/2, z-1/2'

loop_
_atom_site_label
_atom_site_type_symbol
_atom_site_fract_x
_atom_site_fract_y
_atom_site_fract_z
_atom_site_U_iso_or_equiv
_atom_site_adp_type
_atom_site_occupancy
_atom_site_site_symmetry_order
_atom_site_calc_flag
_atom_site_refinement_flags_posn
_atom_site_refinement_flags_adp
_atom_site_refinement_flags_occupancy
_atom_site_disorder_assembly
_atom_site_disorder_group
Pb1 Pb 0.31122(2) 0.85098(2) 0.30290(2) 0.01811(3) Uani 1 1 d . . . . .
Pb2 Pb 0.24031(2) 0.61949(2) 0.17060(2) 0.01851(3) Uani 1 1 d . . . . .
Pb3 Pb 0.20510(2) 0.95280(2) 0.16349(2) 0.01831(3) Uani 1 1 d . . . . .
Pb4 Pb 0.19090(2) 0.67925(2) 0.24408(2) 0.01882(3) Uani 1 1 d . . . . .
O1 O 0.23703(9) 0.7778(2) 0.22348(12) 0.0175(5) Uani 1 1 d . . . . .
O2 O 0.26775(9) 1.0247(2) 0.26023(12) 0.0167(5) Uani 1 1 d . . . . .
O3 O 0.33195(13) 0.9313(3) 0.23418(17) 0.0361(8) Uani 1 1 d . . . . .
O4 O 0.26319(13) 0.8627(3) 0.14737(19) 0.0388(8) Uani 1 1 d . . . . .
O5 O 0.16032(11) 0.7575(3) 0.08321(15) 0.0322(7) Uani 1 1 d . . . . .
O6 O 0.15120(12) 0.6060(3) 0.12862(15) 0.0347(7) Uani 1 1 d . . . . .
O7 O 0.15410(12) 0.9292(3) 0.19749(18) 0.0364(8) Uani 1 1 d . . . . .
O8 O 0.17194(11) 1.1225(3) 0.23210(18) 0.0373(8) Uani 1 1 d . . . . .
O9 O 0.25852(13) 0.6684(3) 0.35159(14) 0.0341(8) Uani 1 1 d . . . . .
O10 O 0.28012(13) 0.8656(3) 0.36606(16) 0.0318(7) Uani 1 1 d . . . . .
O11 O 0.4323(5) 0.9209(13) 0.3470(7) 0.047(4) Uani 0.311(13) 1 d D . P . .
H11A H 0.431(7) 0.850(9) 0.357(9) 0.070 Uiso 0.311(13) 1 d D U P . .
H11B H 0.405(3) 0.942(17) 0.316(7) 0.070 Uiso 0.311(13) 1 d D U P . .
C1 C 0.30677(17) 0.8913(4) 0.1789(2) 0.0302(9) Uani 1 1 d . . . . .
C2 C 0.33049(15) 0.8747(4) 0.1486(2) 0.0258(8) Uani 1 1 d . . . . .
C3 C 0.37621(15) 0.9164(4) 0.1777(2) 0.0279(9) Uani 1 1 d . . . . .
H3 H 0.392832 0.955604 0.216938 0.033 Uiso 1 1 calc R U . . .
C4 C 0.39914(16) 0.9013(5) 0.1494(2) 0.0305(9) Uani 1 1 d . . . . .
C5 C 0.4447(2) 0.9506(7) 0.1764(3) 0.0555(18) Uani 1 1 d . . . . .
H5 H 0.460951 0.994621 0.214349 0.067 Uiso 1 1 calc R U . . .
C6 C 0.4662(2) 0.9357(8) 0.1482(3) 0.067(2) Uani 1 1 d . . . . .
H6 H 0.496977 0.969727 0.166757 0.080 Uiso 1 1 calc R U . . .
C7 C 0.39770(19) 0.8240(5) 0.0647(2) 0.0374(11) Uani 1 1 d . . . . .
H7 H 0.381903 0.780450 0.026671 0.045 Uiso 1 1 calc R U . . .
C8 C 0.37447(17) 0.8401(4) 0.0922(2) 0.0289(9) Uani 1 1 d . . . . .
C9 C 0.32727(17) 0.7989(5) 0.0630(2) 0.0340(10) Uani 1 1 d . . . . .
H9 H 0.310295 0.758343 0.024050 0.041 Uiso 1 1 calc R U . . .
C10 C 0.30570(16) 0.8171(5) 0.0904(2) 0.0328(10) Uani 1 1 d . . . . .
H10 H 0.273662 0.790423 0.069793 0.039 Uiso 1 1 calc R U . . .
C11 C 0.13421(15) 0.6949(4) 0.09019(19) 0.0278(9) Uani 1 1 d . . . . .
C12 C 0.08226(15) 0.7272(4) 0.0536(2) 0.0272(8) Uani 1 1 d . . . . .
C13 C 0.05245(17) 0.6545(4) 0.0572(2) 0.0313(9) Uani 1 1 d . . . . .
H13 H 0.064784 0.582858 0.082359 0.038 Uiso 1 1 calc R U . . .
C14 C 0.00321(17) 0.6849(5) 0.0236(2) 0.0337(10) Uani 1 1 d . . . . .
C15 C -0.0283(2) 0.6122(6) 0.0270(3) 0.0499(15) Uani 1 1 d . . . . .
H15 H -0.017050 0.539342 0.051307 0.060 Uiso 1 1 calc R U . . .
C16 C -0.0753(2) 0.6478(7) -0.0053(3) 0.0570(18) Uani 1 1 d . . . . .
H16 H -0.096450 0.597930 -0.003427 0.068 Uiso 1 1 calc R U . . .
C17 C -0.09229(19) 0.7532(8) -0.0399(3) 0.0561(18) Uani 1 1 d . . . . .
H17 H -0.124605 0.776930 -0.060154 0.067 Uiso 1 1 calc R U . . .
C18 C -0.06341(19) 0.8255(7) -0.0458(3) 0.0512(16) Uani 1 1 d . . . . .
H18 H -0.075954 0.897112 -0.071035 0.061 Uiso 1 1 calc R U . . .
C19 C -0.01431(17) 0.7921(6) -0.0137(2) 0.0386(11) Uani 1 1 d . . . . .
C20 C 0.0174(2) 0.8650(6) -0.0172(3) 0.0433(13) Uani 1 1 d . . . . .
H20 H 0.005722 0.936317 -0.042652 0.052 Uiso 1 1 calc R U . . .
C21 C 0.06448(18) 0.8329(5) 0.0159(2) 0.0358(10) Uani 1 1 d . . . . .
H21 H 0.085427 0.882455 0.013547 0.043 Uiso 1 1 calc R U . . .
C22 C 0.14394(15) 1.0299(4) 0.2099(2) 0.0265(8) Uani 1 1 d . . . . .
C23 C 0.09677(14) 1.0421(4) 0.19758(19) 0.0228(8) Uani 1 1 d . . . . .
C24 C 0.06316(15) 0.9505(4) 0.1669(2) 0.0288(9) Uani 1 1 d . . . . .
H24 H 0.070194 0.879373 0.153572 0.035 Uiso 1 1 calc R U . . .
C25 C 0.01821(17) 0.9605(5) 0.1547(2) 0.0362(11) Uani 1 1 d . . . . .
C26 C -0.0174(2) 0.8687(8) 0.1215(4) 0.073(3) Uani 1 1 d . . . . .
H26 H -0.011252 0.797357 0.107308 0.088 Uiso 1 1 calc R U . . .
C27 C -0.0610(3) 0.8825(9) 0.1098(5) 0.091(3) Uani 1 1 d . . . . .
H27 H -0.085190 0.822109 0.086211 0.110 Uiso 1 1 calc R U . . .
C28 C -0.0696(2) 0.9843(9) 0.1323(4) 0.074(2) Uani 1 1 d . . . . .
H28 H -0.099314 0.990665 0.125572 0.089 Uiso 1 1 calc R U . . .
C29 C -0.0369(2) 1.0741(7) 0.1635(3) 0.0533(16) Uani 1 1 d . . . . .
H29 H -0.044011 1.143775 0.177555 0.064 Uiso 1 1 calc R U . . .
C30 C 0.00840(16) 1.0658(5) 0.1757(2) 0.0344(10) Uani 1 1 d . . . . .
C31 C 0.0435(2) 1.1575(5) 0.2073(3) 0.0440(13) Uani 1 1 d . . . . .
H31 H 0.037326 1.228463 0.221761 0.053 Uiso 1 1 calc R U . . .
C32 C 0.08659(17) 1.1464(5) 0.2178(3) 0.0360(10) Uani 1 1 d . . . . .
H32 H 0.109735 1.210034 0.238922 0.043 Uiso 1 1 calc R U . . .
C33 C 0.27525(16) 0.7647(4) 0.38486(19) 0.0252(8) Uani 1 1 d . . . . .
C34 C 0.29171(14) 0.7559(4) 0.44996(17) 0.0194(7) Uani 1 1 d . . . . .
C35 C 0.28702(15) 0.6479(4) 0.47170(19) 0.0241(8) Uani 1 1 d . . . . .
H35 H 0.273209 0.578482 0.445026 0.029 Uiso 1 1 calc R U . . .
C36 C 0.30239(14) 0.6378(4) 0.53325(19) 0.0230(7) Uani 1 1 d . . . . .
C37 C 0.29836(17) 0.5277(5) 0.5570(2) 0.0327(10) Uani 1 1 d . . . . .
H37 H 0.284267 0.457340 0.531063 0.039 Uiso 1 1 calc R U . . .
C38 C 0.31451(18) 0.5211(5) 0.6170(2) 0.0375(11) Uani 1 1 d . . . . .
H38 H 0.312112 0.445901 0.632695 0.045 Uiso 1 1 calc R U . . .
C39 C 0.3347(2) 0.6255(5) 0.6559(2) 0.0408(12) Uani 1 1 d . . . . .
H39 H 0.345983 0.620252 0.697544 0.049 Uiso 1 1 calc R U . . .
C40 C 0.3382(2) 0.7327(5) 0.6340(2) 0.0392(11) Uani 1 1 d . . . . .
H40 H 0.351244 0.802768 0.660269 0.047 Uiso 1 1 calc R U . . .
C41 C 0.32239(15) 0.7425(4) 0.57179(19) 0.0254(8) Uani 1 1 d . . . . .
C42 C 0.32685(18) 0.8530(4) 0.5487(2) 0.0323(10) Uani 1 1 d . . . . .
H42 H 0.340529 0.923286 0.574715 0.039 Uiso 1 1 calc R U . . .
C43 C 0.31163(16) 0.8599(4) 0.4889(2) 0.0258(8) Uani 1 1 d . . . . .
H43 H 0.314529 0.935115 0.473695 0.031 Uiso 1 1 calc R U . . .
C52 C 0.4426(2) 0.8706(7) 0.0925(3) 0.0517(15) Uani 1 1 d . . . . .
H52 H 0.457795 0.858718 0.073839 0.062 Uiso 1 1 calc R U . . .

loop_
_atom_site_aniso_label
_atom_site_aniso_U_11
_atom_site_aniso_U_22
_atom_site_aniso_U_33
_atom_site_aniso_U_23
_atom_site_aniso_U_13
_atom_site_aniso_U_12
Pb1 0.01742(6) 0.01668(6) 0.01844(6) 0.00158(4) 0.01009(5) 0.00183(5)
Pb2 0.02109(6) 0.01746(6) 0.02211(7) -0.00168(5) 0.01585(5) -0.00106(5)
Pb3 0.01735(6) 0.01628(6) 0.01871(6) 0.00159(5) 0.00974(5) 0.00076(5)
Pb4 0.02111(6) 0.01668(6) 0.02429(7) 0.00039(5) 0.01677(6) 0.00147(5)
O1 0.0191(12) 0.0135(12) 0.0199(12) 0.0002(9) 0.0120(10) 0.0012(9)
O2 0.0185(11) 0.0139(12) 0.0183(12) -0.0005(9) 0.0115(10) -0.0011(9)
O3 0.0403(18) 0.042(2) 0.0415(19) 0.0063(15) 0.0333(17) 0.0079(15)
O4 0.0358(18) 0.041(2) 0.056(2) 0.0012(17) 0.0366(18) -0.0023(15)
O5 0.0254(15) 0.0372(18) 0.0291(16) -0.0039(13) 0.0142(13) -0.0045(13)
O6 0.0260(15) 0.0338(18) 0.0284(16) 0.0026(13) 0.0086(13) 0.0013(13)
O7 0.0318(16) 0.0309(17) 0.060(2) 0.0133(16) 0.0350(17) 0.0099(14)
O8 0.0177(13) 0.0301(17) 0.056(2) 0.0135(15) 0.0181(15) 0.0007(12)
O9 0.053(2) 0.0252(15) 0.0194(14) 0.0007(12) 0.0200(15) 0.0120(15)
O10 0.051(2) 0.0231(15) 0.0359(17) 0.0098(13) 0.0342(17) 0.0093(14)
O11 0.040(7) 0.048(8) 0.052(9) -0.015(6) 0.028(6) -0.004(6)
C1 0.038(2) 0.024(2) 0.044(3) 0.0085(18) 0.033(2) 0.0053(18)
C2 0.0276(19) 0.026(2) 0.032(2) 0.0061(16) 0.0225(18) 0.0026(16)
C3 0.0246(19) 0.038(2) 0.0229(19) 0.0020(17) 0.0152(17) 0.0004(17)
C4 0.0236(19) 0.044(3) 0.025(2) 0.0008(18) 0.0157(17) -0.0001(18)
C5 0.035(3) 0.099(5) 0.042(3) -0.028(3) 0.029(3) -0.022(3)
C6 0.040(3) 0.118(7) 0.063(4) -0.036(4) 0.042(3) -0.031(4)
C7 0.039(3) 0.047(3) 0.036(3) -0.001(2) 0.028(2) 0.000(2)
C8 0.032(2) 0.030(2) 0.030(2) -0.0002(17) 0.0215(19) -0.0001(17)
C9 0.034(2) 0.039(3) 0.031(2) -0.0070(19) 0.020(2) -0.007(2)
C10 0.026(2) 0.037(2) 0.037(2) -0.0064(19) 0.0195(19) -0.0057(18)
C11 0.0213(18) 0.032(2) 0.0213(19) -0.0041(16) 0.0084(15) 0.0007(16)
C12 0.0243(19) 0.029(2) 0.0242(19) -0.0050(16) 0.0130(16) -0.0002(16)
C13 0.033(2) 0.030(2) 0.030(2) -0.0032(17) 0.0184(19) -0.0017(18)
C14 0.028(2) 0.038(3) 0.034(2) -0.0141(19) 0.0182(19) -0.0079(19)
C15 0.043(3) 0.043(3) 0.072(4) -0.020(3) 0.039(3) -0.016(2)
C16 0.041(3) 0.064(4) 0.073(4) -0.031(4) 0.038(3) -0.024(3)
C17 0.021(2) 0.097(6) 0.041(3) -0.026(3) 0.014(2) -0.004(3)
C18 0.029(2) 0.084(5) 0.029(3) 0.001(3) 0.012(2) 0.013(3)
C19 0.028(2) 0.057(3) 0.026(2) -0.003(2) 0.0135(19) 0.003(2)
C20 0.040(3) 0.055(3) 0.036(3) 0.017(2) 0.024(2) 0.017(2)
C21 0.035(2) 0.039(3) 0.039(3) 0.009(2) 0.025(2) 0.004(2)
C22 0.0200(17) 0.029(2) 0.032(2) 0.0098(17) 0.0169(17) 0.0044(15)
C23 0.0171(16) 0.027(2) 0.0250(19) 0.0053(15) 0.0130(15) 0.0012(14)
C24 0.0239(19) 0.033(2) 0.035(2) -0.0081(18) 0.0211(18) -0.0067(17)
C25 0.027(2) 0.051(3) 0.039(3) -0.016(2) 0.024(2) -0.013(2)
C26 0.050(4) 0.095(6) 0.098(6) -0.066(5) 0.058(4) -0.046(4)
C27 0.053(4) 0.126(8) 0.121(7) -0.077(6) 0.066(5) -0.056(5)
C28 0.034(3) 0.120(7) 0.081(5) -0.038(5) 0.042(3) -0.027(4)
C29 0.033(3) 0.075(4) 0.065(4) -0.012(3) 0.037(3) -0.002(3)
C30 0.024(2) 0.045(3) 0.040(3) -0.005(2) 0.023(2) -0.0016(19)
C31 0.040(3) 0.040(3) 0.067(4) -0.013(3) 0.041(3) -0.003(2)
C32 0.028(2) 0.032(2) 0.047(3) -0.008(2) 0.022(2) -0.0048(18)
C33 0.033(2) 0.025(2) 0.0230(19) 0.0035(15) 0.0204(17) 0.0050(16)
C34 0.0216(16) 0.0222(18) 0.0166(16) 0.0022(13) 0.0128(14) 0.0032(14)
C35 0.0290(19) 0.0215(18) 0.0239(19) 0.0012(15) 0.0173(17) -0.0002(15)
C36 0.0193(16) 0.026(2) 0.0228(18) 0.0039(15) 0.0127(15) 0.0019(14)
C37 0.031(2) 0.032(2) 0.034(2) 0.0088(18) 0.020(2) -0.0003(18)
C38 0.034(2) 0.048(3) 0.038(3) 0.020(2) 0.026(2) 0.011(2)
C39 0.048(3) 0.056(3) 0.028(2) 0.016(2) 0.027(2) 0.018(3)
C40 0.050(3) 0.043(3) 0.024(2) 0.0048(19) 0.022(2) 0.012(2)
C41 0.0255(19) 0.030(2) 0.0200(18) 0.0032(15) 0.0134(16) 0.0065(16)
C42 0.041(2) 0.026(2) 0.022(2) -0.0028(16) 0.0155(19) -0.0005(19)
C43 0.032(2) 0.0188(18) 0.028(2) 0.0017(15) 0.0193(18) -0.0009(16)
C52 0.049(3) 0.073(4) 0.057(4) -0.012(3) 0.045(3) -0.011(3)

loop_
_atom_type_symbol
_atom_type_description
_atom_type_scat_dispersion_real
_atom_type_scat_dispersion_imag
_atom_type_scat_source
C C 0.0033 0.0016 'International Tables Vol C Tables 4.2.6.8 and 6.1.1.4'
H H 0.0000 0.0000 'International Tables Vol C Tables 4.2.6.8 and 6.1.1.4'
O O 0.0106 0.0060 'International Tables Vol C Tables 4.2.6.8 and 6.1.1.4'
Pb Pb -3.3944 10.1111 'International Tables Vol C Tables 4.2.6.8 and 6.1.1.4'

loop_
_geom_angle_atom_site_label_1
_geom_angle_atom_site_label_2
_geom_angle_atom_site_label_3
_geom_angle
_geom_angle_site_symmetry_1
_geom_angle_site_symmetry_3
_geom_angle_publ_flag
O2 Pb1 O1 77.25(9) . . ?
O2 Pb1 O3 75.29(10) . . ?
O1 Pb1 O3 95.80(11) . . ?
O2 Pb1 O10 81.82(10) . . ?
O1 Pb1 O10 86.78(11) . . ?
O3 Pb1 O10 155.73(11) . . ?
O2 Pb1 Pb3 40.36(6) . . ?
O1 Pb1 Pb3 40.43(6) . . ?
O3 Pb1 Pb3 72.07(8) . . ?
O10 Pb1 Pb3 95.53(8) . . ?
O1 Pb2 O2 75.00(9) . 4_545 ?
O1 Pb2 O8 80.46(10) . 4_545 ?
O2 Pb2 O8 80.59(11) 4_545 4_545 ?
O1 Pb2 O6 78.78(10) . . ?
O2 Pb2 O6 67.33(10) 4_545 . ?
O8 Pb2 O6 145.29(12) 4_545 . ?
O1 Pb2 Pb4 41.45(7) . . ?
O2 Pb2 Pb4 41.14(6) 4_545 . ?
O8 Pb2 Pb4 96.77(8) 4_545 . ?
O6 Pb2 Pb4 50.11(8) . . ?
O1 Pb3 O2 75.97(9) . . ?
O1 Pb3 O7 78.54(10) . . ?
O2 Pb3 O7 90.81(11) . . ?
O1 Pb3 O4 73.15(11) . . ?
O2 Pb3 O4 91.06(11) . . ?
O7 Pb3 O4 150.25(11) . . ?
O1 Pb3 O5 73.82(10) . . ?
O2 Pb3 O5 148.63(10) . . ?
O7 Pb3 O5 91.33(11) . . ?
O4 Pb3 O5 72.32(11) . . ?
O1 Pb3 Pb1 40.12(6) . . ?
O2 Pb3 Pb1 39.30(6) . . ?
O7 Pb3 Pb1 95.73(8) . . ?
O4 Pb3 Pb1 68.07(9) . . ?
O5 Pb3 Pb1 109.39(7) . . ?
O2 Pb4 O1 75.86(9) 4_545 . ?
O2 Pb4 O9 80.64(10) 4_545 . ?
O1 Pb4 O9 89.90(11) . . ?
O2 Pb4 O6 66.90(10) 4_545 . ?
O1 Pb4 O6 77.70(10) . . ?
O9 Pb4 O6 147.13(11) . . ?
O2 Pb4 Pb2 42.05(6) 4_545 . ?
O1 Pb4 Pb2 41.52(6) . . ?
O9 Pb4 Pb2 102.93(9) . . ?
O6 Pb4 Pb2 48.74(7) . . ?
Pb1 O1 Pb4 120.29(11) . . ?
Pb1 O1 Pb2 112.69(11) . . ?
Pb4 O1 Pb2 97.03(10) . . ?
Pb1 O1 Pb3 99.45(10) . . ?
Pb4 O1 Pb3 116.64(11) . . ?
Pb2 O1 Pb3 111.30(11) . . ?
Pb1 O2 Pb4 112.85(11) . 4 ?
Pb1 O2 Pb3 100.34(10) . . ?
Pb4 O2 Pb3 112.76(11) 4 . ?
Pb1 O2 Pb2 109.66(10) . 4 ?
Pb4 O2 Pb2 96.80(9) 4 4 ?
Pb3 O2 Pb2 124.92(11) . 4 ?
C1 O3 Pb1 116.7(3) . . ?
C1 O4 Pb3 124.4(3) . . ?
C11 O5 Pb3 114.6(3) . . ?
C11 O6 Pb2 98.7(3) . . ?
C11 O6 Pb4 112.8(3) . . ?
Pb2 O6 Pb4 81.15(9) . . ?
C22 O7 Pb3 113.6(3) . . ?
C22 O8 Pb2 125.2(3) . 4 ?
C33 O9 Pb4 120.9(3) . . ?
C33 O10 Pb1 116.2(3) . . ?
H11A O11 H11B 108(4) . . ?
O4 C1 O3 124.8(4) . . ?
O4 C1 C2 117.0(4) . . ?
O3 C1 C2 118.2(4) . . ?
C3 C2 C10 119.9(4) . . ?
C3 C2 C1 119.9(4) . . ?
C10 C2 C1 120.2(4) . . ?
C2 C3 C4 120.4(4) . . ?
C2 C3 H3 119.8 . . ?
C4 C3 H3 119.8 . . ?
C5 C4 C8 119.6(4) . . ?
C5 C4 C3 121.4(4) . . ?
C8 C4 C3 119.0(4) . . ?
C6 C5 C4 120.6(5) . . ?
C6 C5 H5 119.7 . . ?
C4 C5 H5 119.7 . . ?
C5 C6 C52 120.0(5) . . ?
C5 C6 H6 120.0 . . ?
C52 C6 H6 120.0 . . ?
C52 C7 C8 120.6(5) . . ?
C52 C7 H7 119.7 . . ?
C8 C7 H7 119.7 . . ?
C4 C8 C9 119.4(4) . . ?
C4 C8 C7 118.7(4) . . ?
C9 C8 C7 121.9(4) . . ?
C10 C9 C8 120.5(4) . . ?
C10 C9 H9 119.8 . . ?
C8 C9 H9 119.8 . . ?
C9 C10 C2 120.8(4) . . ?
C9 C10 H10 119.6 . . ?
C2 C10 H10 119.6 . . ?
O5 C11 O6 121.2(4) . . ?
O5 C11 C12 119.2(4) . . ?
O6 C11 C12 119.5(4) . . ?
C13 C12 C21 120.3(4) . . ?
C13 C12 C11 120.0(4) . . ?
C21 C12 C11 119.6(4) . . ?
C12 C13 C14 120.8(5) . . ?
C12 C13 H13 119.6 . . ?
C14 C13 H13 119.6 . . ?
C15 C14 C19 119.5(5) . . ?
C15 C14 C13 122.0(5) . . ?
C19 C14 C13 118.5(4) . . ?
C16 C15 C14 119.5(7) . . ?
C16 C15 H15 120.3 . . ?
C14 C15 H15 120.3 . . ?
C17 C16 C15 121.6(6) . . ?
C17 C16 H16 119.2 . . ?
C15 C16 H16 119.2 . . ?
C16 C17 C18 121.1(5) . . ?
C16 C17 H17 119.4 . . ?
C18 C17 H17 119.4 . . ?
C17 C18 C19 119.6(6) . . ?
C17 C18 H18 120.2 . . ?
C19 C18 H18 120.2 . . ?
C14 C19 C20 119.5(4) . . ?
C14 C19 C18 118.7(5) . . ?
C20 C19 C18 121.8(6) . . ?
C21 C20 C19 120.3(5) . . ?
C21 C20 H20 119.9 . . ?
C19 C20 H20 119.9 . . ?
C20 C21 C12 120.6(5) . . ?
C20 C21 H21 119.7 . . ?
C12 C21 H21 119.7 . . ?
O7 C22 O8 123.1(4) . . ?
O7 C22 C23 118.7(4) . . ?
O8 C22 C23 118.2(4) . . ?
C24 C23 C32 119.5(4) . . ?
C24 C23 C22 120.2(4) . . ?
C32 C23 C22 120.3(4) . . ?
C23 C24 C25 121.0(4) . . ?
C23 C24 H24 119.5 . . ?
C25 C24 H24 119.5 . . ?
C24 C25 C26 121.9(5) . . ?
C24 C25 C30 119.1(4) . . ?
C26 C25 C30 119.1(5) . . ?
C27 C26 C25 120.1(6) . . ?
C27 C26 H26 119.9 . . ?
C25 C26 H26 119.9 . . ?
C26 C27 C28 120.3(6) . . ?
C26 C27 H27 119.9 . . ?
C28 C27 H27 119.9 . . ?
C29 C28 C27 121.3(6) . . ?
C29 C28 H28 119.3 . . ?
C27 C28 H28 119.3 . . ?
C28 C29 C30 120.7(6) . . ?
C28 C29 H29 119.7 . . ?
C30 C29 H29 119.7 . . ?
C31 C30 C25 118.7(4) . . ?
C31 C30 C29 122.8(5) . . ?
C25 C30 C29 118.4(5) . . ?
C32 C31 C30 121.0(5) . . ?
C32 C31 H31 119.5 . . ?
C30 C31 H31 119.5 . . ?
C31 C32 C23 120.7(5) . . ?
C31 C32 H32 119.7 . . ?
C23 C32 H32 119.7 . . ?
O10 C33 O9 122.9(4) . . ?
O10 C33 C34 119.1(4) . . ?
O9 C33 C34 117.9(4) . . ?
C35 C34 C43 119.8(4) . . ?
C35 C34 C33 120.5(4) . . ?
C43 C34 C33 119.7(4) . . ?
C34 C35 C36 121.3(4) . . ?
C34 C35 H35 119.3 . . ?
C36 C35 H35 119.3 . . ?
C37 C36 C41 119.1(4) . . ?
C37 C36 C35 122.6(4) . . ?
C41 C36 C35 118.3(4) . . ?
C38 C37 C36 120.7(5) . . ?
C38 C37 H37 119.6 . . ?
C36 C37 H37 119.6 . . ?
C37 C38 C39 120.3(5) . . ?
C37 C38 H38 119.8 . . ?
C39 C38 H38 119.8 . . ?
C40 C39 C38 120.2(4) . . ?
C40 C39 H39 119.9 . . ?
C38 C39 H39 119.9 . . ?
C39 C40 C41 121.0(5) . . ?
C39 C40 H40 119.5 . . ?
C41 C40 H40 119.5 . . ?
C42 C41 C36 119.7(4) . . ?
C42 C41 C40 121.8(4) . . ?
C36 C41 C40 118.6(4) . . ?
C43 C42 C41 120.7(4) . . ?
C43 C42 H42 119.7 . . ?
C41 C42 H42 119.7 . . ?
C42 C43 C34 120.2(4) . . ?
C42 C43 H43 119.9 . . ?
C34 C43 H43 119.9 . . ?
C7 C52 C6 120.4(5) . . ?
C7 C52 H52 119.8 . . ?
C6 C52 H52 119.8 . . ?

loop_
_geom_bond_atom_site_label_1
_geom_bond_atom_site_label_2
_geom_bond_distance
_geom_bond_site_symmetry_2
_geom_bond_publ_flag
Pb1 O2 2.256(3) . ?
Pb1 O1 2.289(3) . ?
Pb1 O3 2.552(3) . ?
Pb1 O10 2.557(3) . ?
Pb1 Pb3 3.5041(2) . ?
Pb2 O1 2.295(3) . ?
Pb2 O2 2.318(3) 4_545 ?
Pb2 O8 2.565(3) 4_545 ?
Pb2 O6 2.615(3) . ?
Pb2 Pb4 3.4364(2) . ?
Pb3 O1 2.304(3) . ?
Pb3 O2 2.307(3) . ?
Pb3 O7 2.497(3) . ?
Pb3 O4 2.547(3) . ?
Pb3 O5 2.750(3) . ?
Pb4 O2 2.277(3) 4_545 ?
Pb4 O1 2.292(3) . ?
Pb4 O9 2.396(3) . ?
Pb4 O6 2.668(3) . ?
O3 C1 1.269(6) . ?
O4 C1 1.259(6) . ?
O5 C11 1.252(6) . ?
O6 C11 1.274(6) . ?
O7 C22 1.262(6) . ?
O8 C22 1.275(5) . ?
O9 C33 1.270(5) . ?
O10 C33 1.267(5) . ?
O11 H11A 0.84(2) . ?
O11 H11B 0.84(2) . ?
C1 C2 1.508(6) . ?
C2 C3 1.369(6) . ?
C2 C10 1.407(6) . ?
C3 C4 1.432(6) . ?
C3 H3 0.9500 . ?
C4 C5 1.404(7) . ?
C4 C8 1.405(6) . ?
C5 C6 1.382(7) . ?
C5 H5 0.9500 . ?
C6 C52 1.399(9) . ?
C6 H6 0.9500 . ?
C7 C52 1.369(8) . ?
C7 C8 1.424(6) . ?
C7 H7 0.9500 . ?
C8 C9 1.411(6) . ?
C9 C10 1.371(6) . ?
C9 H9 0.9500 . ?
C10 H10 0.9500 . ?
C11 C12 1.498(6) . ?
C12 C13 1.368(6) . ?
C12 C21 1.407(7) . ?
C13 C14 1.423(7) . ?
C13 H13 0.9500 . ?
C14 C15 1.413(7) . ?
C14 C19 1.416(8) . ?
C15 C16 1.376(9) . ?
C15 H15 0.9500 . ?
C16 C17 1.368(10) . ?
C16 H16 0.9500 . ?
C17 C18 1.375(10) . ?
C17 H17 0.9500 . ?
C18 C19 1.431(7) . ?
C18 H18 0.9500 . ?
C19 C20 1.422(8) . ?
C20 C21 1.366(7) . ?
C20 H20 0.9500 . ?
C21 H21 0.9500 . ?
C22 C23 1.492(5) . ?
C23 C24 1.373(6) . ?
C23 C32 1.401(6) . ?
C24 C25 1.414(6) . ?
C24 H24 0.9500 . ?
C25 C26 1.416(7) . ?
C25 C30 1.417(7) . ?
C26 C27 1.375(9) . ?
C26 H26 0.9500 . ?
C27 C28 1.389(11) . ?
C27 H27 0.9500 . ?
C28 C29 1.346(9) . ?
C28 H28 0.9500 . ?
C29 C30 1.424(6) . ?
C29 H29 0.9500 . ?
C30 C31 1.401(7) . ?
C31 C32 1.374(7) . ?
C31 H31 0.9500 . ?
C32 H32 0.9500 . ?
C33 C34 1.497(5) . ?
C34 C35 1.371(5) . ?
C34 C43 1.409(6) . ?
C35 C36 1.419(6) . ?
C35 H35 0.9500 . ?
C36 C37 1.410(6) . ?
C36 C41 1.411(6) . ?
C37 C38 1.368(7) . ?
C37 H37 0.9500 . ?
C38 C39 1.412(8) . ?
C38 H38 0.9500 . ?
C39 C40 1.348(8) . ?
C39 H39 0.9500 . ?
C40 C41 1.431(6) . ?
C40 H40 0.9500 . ?
C41 C42 1.410(6) . ?
C42 C43 1.372(6) . ?
C42 H42 0.9500 . ?
C43 H43 0.9500 . ?
C52 H52 0.9500 . ?

loop_
_geom_torsion_atom_site_label_1
_geom_torsion_atom_site_label_2
_geom_torsion_atom_site_label_3
_geom_torsion_atom_site_label_4
_geom_torsion
_geom_torsion_site_symmetry_1
_geom_torsion_site_symmetry_2
_geom_torsion_site_symmetry_3
_geom_torsion_site_symmetry_4
_geom_torsion_publ_flag
Pb3 O4 C1 O3 26.3(7) . . . . ?
Pb3 O4 C1 C2 -154.6(3) . . . . ?
Pb1 O3 C1 O4 32.4(6) . . . . ?
Pb1 O3 C1 C2 -146.8(3) . . . . ?
O4 C1 C2 C3 172.9(4) . . . . ?
O3 C1 C2 C3 -7.9(6) . . . . ?
O4 C1 C2 C10 -6.8(6) . . . . ?
O3 C1 C2 C10 172.4(4) . . . . ?
C10 C2 C3 C4 -0.3(7) . . . . ?
C1 C2 C3 C4 -180.0(4) . . . . ?
C2 C3 C4 C5 175.7(5) . . . . ?
C2 C3 C4 C8 -1.7(7) . . . . ?
C8 C4 C5 C6 -2.3(10) . . . . ?
C3 C4 C5 C6 -179.6(7) . . . . ?
C4 C5 C6 C52 -0.3(13) . . . . ?
C5 C4 C8 C9 -175.2(6) . . . . ?
C3 C4 C8 C9 2.2(7) . . . . ?
C5 C4 C8 C7 3.4(8) . . . . ?
C3 C4 C8 C7 -179.2(5) . . . . ?
C52 C7 C8 C4 -2.0(8) . . . . ?
C52 C7 C8 C9 176.5(6) . . . . ?
C4 C8 C9 C10 -0.7(8) . . . . ?
C7 C8 C9 C10 -179.3(5) . . . . ?
C8 C9 C10 C2 -1.3(8) . . . . ?
C3 C2 C10 C9 1.8(7) . . . . ?
C1 C2 C10 C9 -178.5(5) . . . . ?
Pb3 O5 C11 O6 -87.3(5) . . . . ?
Pb3 O5 C11 C12 91.4(4) . . . . ?
Pb2 O6 C11 O5 -0.3(5) . . . . ?
Pb4 O6 C11 O5 83.7(5) . . . . ?
Pb2 O6 C11 C12 -178.9(3) . . . . ?
Pb4 O6 C11 C12 -94.9(4) . . . . ?
O5 C11 C12 C13 175.2(4) . . . . ?
O6 C11 C12 C13 -6.1(6) . . . . ?
O5 C11 C12 C21 -5.2(6) . . . . ?
O6 C11 C12 C21 173.4(4) . . . . ?
C21 C12 C13 C14 -0.7(7) . . . . ?
C11 C12 C13 C14 178.9(4) . . . . ?
C12 C13 C14 C15 -179.3(5) . . . . ?
C12 C13 C14 C19 0.1(7) . . . . ?
C19 C14 C15 C16 -1.1(8) . . . . ?
C13 C14 C15 C16 178.3(5) . . . . ?
C14 C15 C16 C17 -1.1(10) . . . . ?
C15 C16 C17 C18 2.6(10) . . . . ?
C16 C17 C18 C19 -2.0(9) . . . . ?
C15 C14 C19 C20 -179.9(5) . . . . ?
C13 C14 C19 C20 0.7(7) . . . . ?
C15 C14 C19 C18 1.6(7) . . . . ?
C13 C14 C19 C18 -177.8(5) . . . . ?
C17 C18 C19 C14 -0.2(8) . . . . ?
C17 C18 C19 C20 -178.6(6) . . . . ?
C14 C19 C20 C21 -1.0(8) . . . . ?
C18 C19 C20 C21 177.5(5) . . . . ?
C19 C20 C21 C12 0.4(9) . . . . ?
C13 C12 C21 C20 0.4(8) . . . . ?
C11 C12 C21 C20 -179.1(5) . . . . ?
Pb3 O7 C22 O8 -32.0(6) . . . . ?
Pb3 O7 C22 C23 147.4(3) . . . . ?
Pb2 O8 C22 O7 -53.2(6) 4 . . . ?
Pb2 O8 C22 C23 127.4(3) 4 . . . ?
O7 C22 C23 C24 -7.4(6) . . . . ?
O8 C22 C23 C24 172.1(4) . . . . ?
O7 C22 C23 C32 172.0(4) . . . . ?
O8 C22 C23 C32 -8.6(6) . . . . ?
C32 C23 C24 C25 0.7(7) . . . . ?
C22 C23 C24 C25 -179.9(4) . . . . ?
C23 C24 C25 C26 178.2(6) . . . . ?
C23 C24 C25 C30 -1.2(8) . . . . ?
C24 C25 C26 C27 -179.1(8) . . . . ?
C30 C25 C26 C27 0.3(12) . . . . ?
C25 C26 C27 C28 -2.3(16) . . . . ?
C26 C27 C28 C29 3.0(16) . . . . ?
C27 C28 C29 C30 -1.5(13) . . . . ?
C24 C25 C30 C31 0.8(8) . . . . ?
C26 C25 C30 C31 -178.6(6) . . . . ?
C24 C25 C30 C29 -179.5(5) . . . . ?
C26 C25 C30 C29 1.1(9) . . . . ?
C28 C29 C30 C31 179.2(7) . . . . ?
C28 C29 C30 C25 -0.5(10) . . . . ?
C25 C30 C31 C32 0.2(9) . . . . ?
C29 C30 C31 C32 -179.5(6) . . . . ?
C30 C31 C32 C23 -0.7(9) . . . . ?
C24 C23 C32 C31 0.2(8) . . . . ?
C22 C23 C32 C31 -179.1(5) . . . . ?
Pb1 O10 C33 O9 -40.9(6) . . . . ?
Pb1 O10 C33 C34 136.4(3) . . . . ?
Pb4 O9 C33 O10 -41.9(6) . . . . ?
Pb4 O9 C33 C34 140.8(3) . . . . ?
O10 C33 C34 C35 -179.8(4) . . . . ?
O9 C33 C34 C35 -2.4(6) . . . . ?
O10 C33 C34 C43 0.9(6) . . . . ?
O9 C33 C34 C43 178.4(4) . . . . ?
C43 C34 C35 C36 -0.7(6) . . . . ?
C33 C34 C35 C36 -180.0(4) . . . . ?
C34 C35 C36 C37 -179.5(4) . . . . ?
C34 C35 C36 C41 0.6(6) . . . . ?
C41 C36 C37 C38 -1.4(7) . . . . ?
C35 C36 C37 C38 178.7(4) . . . . ?
C36 C37 C38 C39 1.2(7) . . . . ?
C37 C38 C39 C40 0.2(8) . . . . ?
C38 C39 C40 C41 -1.3(8) . . . . ?
C37 C36 C41 C42 179.7(4) . . . . ?
C35 C36 C41 C42 -0.4(6) . . . . ?
C37 C36 C41 C40 0.4(6) . . . . ?
C35 C36 C41 C40 -179.7(4) . . . . ?
C39 C40 C41 C42 -178.3(5) . . . . ?
C39 C40 C41 C36 1.0(7) . . . . ?
C36 C41 C42 C43 0.5(7) . . . . ?
C40 C41 C42 C43 179.7(5) . . . . ?
C41 C42 C43 C34 -0.6(7) . . . . ?
C35 C34 C43 C42 0.8(6) . . . . ?
C33 C34 C43 C42 180.0(4) . . . . ?
C8 C7 C52 C6 -0.5(10) . . . . ?
C5 C6 C52 C7 1.6(12) . . . . ?
